data_2227128
loop_
_publ_author_name
'Shah, Kiramat'
'Raza Shah, Muhammad'
'Ng, Seik Weng'

_publ_section_title
;
 9,9-Bis[4-(prop-2-ynyloxy)phenyl]-9<i>H</i>-fluorene
;
_journal_coeditor_code XU2792
_journal_issue 8
_journal_name_full 'Acta Crystallographica Section E'
_journal_page_first o1939
_journal_paper_doi 10.1107/S1600536810025833
_journal_volume 66
_journal_year 2010
_chemical_formula_iupac 'C31 H22 O2'
_chemical_formula_moiety 'C31 H22 O2'
_chemical_formula_sum 'C31 H22 O2'
_chemical_formula_weight 426.49
_chemical_name_systematic
;
9,9-Bis[4-(prop-2-ynyloxy)phenyl]-9<i>H</i>-fluorene
;
_space_group_IT_number 19
_symmetry_cell_setting orthorhombic
_symmetry_space_group_name_Hall 'P 2ac 2ab'
_symmetry_space_group_name_H-M 'P 21 21 21'
_atom_sites_solution_hydrogens geom
_atom_sites_solution_primary direct
_atom_sites_solution_secondary difmap
_audit_creation_method SHELXL-97
_cell_angle_alpha 90.00
_cell_angle_beta 90.00
_cell_angle_gamma 90.00
_cell_formula_units_Z 4
_cell_length_a 11.0047(8)
_cell_length_b 12.9686(9)
_cell_length_c 15.4371(11)
_cell_measurement_reflns_used 7024
_cell_measurement_temperature 100(2)
_cell_measurement_theta_max 27.7
_cell_measurement_theta_min 2.3
_cell_volume 2203.1(3)
_computing_cell_refinement 'SAINT (Bruker, 2009)'
_computing_data_collection 'APEX2 (Bruker, 2009)'
_computing_data_reduction 'SAINT (Bruker, 2009)'
_computing_molecular_graphics 'X-SEED (Barbour, 2001)'
_computing_publication_material 'publCIF (Westrip, 2010)'
_computing_structure_refinement 'SHELXL97 (Sheldrick, 2008)'
_computing_structure_solution 'SHELXS97 (Sheldrick, 2008)'
_diffrn_ambient_temperature 100(2)
_diffrn_measured_fraction_theta_full 1.000
_diffrn_measured_fraction_theta_max 1.000
_diffrn_measurement_device_type 'Bruker SMART APEX diffractometer'
_diffrn_measurement_method '\w scans'
_diffrn_radiation_monochromator graphite
_diffrn_radiation_source 'fine-focus sealed tube'
_diffrn_radiation_type MoK\a
_diffrn_radiation_wavelength 0.71073
_diffrn_reflns_av_R_equivalents 0.0417
_diffrn_reflns_av_sigmaI/netI 0.0244
_diffrn_reflns_limit_h_max 14
_diffrn_reflns_limit_h_min -14
_diffrn_reflns_limit_k_max 16
_diffrn_reflns_limit_k_min -16
_diffrn_reflns_limit_l_max 20
_diffrn_reflns_limit_l_min -19
_diffrn_reflns_number 21245
_diffrn_reflns_theta_full 27.50
_diffrn_reflns_theta_max 27.50
_diffrn_reflns_theta_min 2.05
_diffrn_standards_decay_% 0
_diffrn_standards_interval_count 0
_diffrn_standards_interval_time 0
_diffrn_standards_number 0
_exptl_absorpt_coefficient_mu 0.079
_exptl_absorpt_correction_type none
_exptl_crystal_colour Colorless
_exptl_crystal_density_diffrn 1.286
_exptl_crystal_density_method 'not measured'
_exptl_crystal_description Block
_exptl_crystal_F_000 896
_exptl_crystal_size_max 0.35
_exptl_crystal_size_mid 0.25
_exptl_crystal_size_min 0.15
_refine_diff_density_max 0.181
_refine_diff_density_min -0.204
_refine_ls_abs_structure_details '2204 Friedel pairs were merged'
_refine_ls_extinction_method none
_refine_ls_goodness_of_fit_ref 1.044
_refine_ls_hydrogen_treatment mixed
_refine_ls_matrix_type full
_refine_ls_number_parameters 306
_refine_ls_number_reflns 2861
_refine_ls_number_restraints 2
_refine_ls_restrained_S_all 1.044
_refine_ls_R_factor_all 0.0356
_refine_ls_R_factor_gt 0.0315
_refine_ls_shift/su_max 0.001
_refine_ls_shift/su_mean 0.001
_refine_ls_structure_factor_coef Fsqd
_refine_ls_weighting_details 'calc w=1/[\s^2^(Fo^2^)+(0.0504P)^2^+0.3105P] where P=(Fo^2^+2Fc^2^)/3'
_refine_ls_weighting_scheme calc
_refine_ls_wR_factor_gt 0.0788
_refine_ls_wR_factor_ref 0.0819
_reflns_number_gt 2658
_reflns_number_total 2861
_reflns_threshold_expression I>2\s(I)
_cod_data_source_file xu2792.cif
_cod_data_source_block I
_cod_database_code 2227128
_cod_database_fobs_code 2227128

loop_
_symmetry_equiv_pos_as_xyz
'x, y, z'
'-x+1/2, -y, z+1/2'
'-x, y+1/2, -z+1/2'
'x+1/2, -y+1/2, -z'

loop_
_atom_site_type_symbol
_atom_site_label
_atom_site_fract_x
_atom_site_fract_y
_atom_site_fract_z
_atom_site_U_iso_or_equiv
_atom_site_adp_type
_atom_site_calc_flag
_atom_site_refinement_flags
_atom_site_occupancy
_atom_site_disorder_assembly
_atom_site_disorder_group
O O1 1.24715(9) 0.37529(9) 1.06380(7) 0.0184(3) Uani d . 1 . .
O O2 0.72277(11) 0.74489(10) 0.66169(7) 0.0228(3) Uani d . 1 . .
C C1 0.84334(14) 0.71897(12) 1.07308(10) 0.0146(3) Uani d . 1 . .
C C2 0.93879(15) 0.78830(12) 1.08005(11) 0.0174(3) Uani d . 1 . .
H H2 1.0072 0.7832 1.0428 0.021 Uiso calc R 1 . .
C C3 0.93255(15) 0.86561(13) 1.14272(11) 0.0200(3) Uani d . 1 . .
H H3 0.9979 0.9130 1.1488 0.024 Uiso calc R 1 . .
C C4 0.83115(16) 0.87398(13) 1.19668(11) 0.0205(3) Uani d . 1 . .
H H4 0.8278 0.9276 1.2385 0.025 Uiso calc R 1 . .
C C5 0.73513(16) 0.80494(13) 1.18992(11) 0.0188(3) Uani d . 1 . .
H H5 0.6660 0.8111 1.2264 0.023 Uiso calc R 1 . .
C C6 0.74238(14) 0.72624(13) 1.12841(10) 0.0156(3) Uani d . 1 . .
C C7 0.65875(14) 0.64169(13) 1.10835(10) 0.0169(3) Uani d . 1 . .
C C8 0.54672(15) 0.61615(14) 1.14465(11) 0.0206(3) Uani d . 1 . .
H H8 0.5128 0.6565 1.1900 0.025 Uiso calc R 1 . .
C C9 0.48567(15) 0.52999(15) 1.11285(12) 0.0226(4) Uani d . 1 . .
H H9 0.4097 0.5109 1.1372 0.027 Uiso calc R 1 . .
C C10 0.53482(15) 0.47162(14) 1.04579(12) 0.0211(4) Uani d . 1 . .
H H10 0.4922 0.4129 1.0251 0.025 Uiso calc R 1 . .
C C11 0.64577(15) 0.49837(13) 1.00872(11) 0.0189(3) Uani d . 1 . .
H H11 0.6782 0.4593 0.9621 0.023 Uiso calc R 1 . .
C C12 0.70800(14) 0.58268(13) 1.04078(10) 0.0157(3) Uani d . 1 . .
C C13 0.82912(13) 0.62794(12) 1.01042(10) 0.0143(3) Uani d . 1 . .
C C14 0.93668(14) 0.55407(12) 1.02154(10) 0.0145(3) Uani d . 1 . .
C C15 0.93030(15) 0.46837(13) 1.07548(11) 0.0167(3) Uani d . 1 . .
H H15 0.8553 0.4519 1.1027 0.020 Uiso calc R 1 . .
C C16 1.03105(14) 0.40609(13) 1.09059(10) 0.0170(3) Uani d . 1 . .
H H16 1.0248 0.3477 1.1275 0.020 Uiso calc R 1 . .
C C17 1.14088(14) 0.43008(13) 1.05113(11) 0.0151(3) Uani d . 1 . .
C C18 1.14950(14) 0.51457(12) 0.99593(11) 0.0160(3) Uani d . 1 . .
H H18 1.2243 0.5303 0.9682 0.019 Uiso calc R 1 . .
C C19 1.04803(14) 0.57562(12) 0.98172(10) 0.0160(3) Uani d . 1 . .
H H19 1.0542 0.6334 0.9441 0.019 Uiso calc R 1 . .
C C20 1.23372(16) 0.26883(13) 1.08654(12) 0.0210(4) Uani d . 1 . .
H H20A 1.1907 0.2313 1.0399 0.025 Uiso calc R 1 . .
H H20B 1.1859 0.2623 1.1406 0.025 Uiso calc R 1 . .
C C21 1.35523(17) 0.22575(14) 1.09882(11) 0.0222(4) Uani d . 1 . .
C C22 1.4531(2) 0.19125(17) 1.11001(14) 0.0342(5) Uani d D 1 . .
C C23 0.81257(14) 0.66357(13) 0.91600(10) 0.0153(3) Uani d . 1 . .
C C24 0.76842(14) 0.76168(13) 0.89833(10) 0.0163(3) Uani d . 1 . .
H H24 0.7588 0.8092 0.9447 0.020 Uiso calc R 1 . .
C C25 0.73786(15) 0.79255(13) 0.81480(11) 0.0186(3) Uani d . 1 . .
H H25 0.7075 0.8600 0.8043 0.022 Uiso calc R 1 . .
C C26 0.75237(15) 0.72339(14) 0.74710(10) 0.0182(3) Uani d . 1 . .
C C27 0.79946(15) 0.62612(15) 0.76239(11) 0.0210(4) Uani d . 1 . .
H H27 0.8119 0.5799 0.7155 0.025 Uiso calc R 1 . .
C C28 0.82856(15) 0.59607(13) 0.84623(11) 0.0192(3) Uani d . 1 . .
H H28 0.8597 0.5288 0.8563 0.023 Uiso calc R 1 . .
C C29 0.67080(16) 0.84363(14) 0.64399(11) 0.0221(4) Uani d . 1 . .
H H29A 0.6628 0.8518 0.5805 0.027 Uiso calc R 1 . .
H H29B 0.7272 0.8977 0.6649 0.027 Uiso calc R 1 . .
C C30 0.55120(16) 0.86010(14) 0.68398(11) 0.0203(3) Uani d . 1 . .
C C31 0.45729(17) 0.87683(15) 0.71807(12) 0.0254(4) Uani d D 1 . .
H H22 1.5337(13) 0.167(2) 1.1183(19) 0.073(10) Uiso d D 1 . .
H H31 0.3818(13) 0.8907(17) 0.7453(13) 0.036(6) Uiso d D 1 . .

loop_
_atom_site_aniso_label
_atom_site_aniso_U_11
_atom_site_aniso_U_22
_atom_site_aniso_U_33
_atom_site_aniso_U_12
_atom_site_aniso_U_13
_atom_site_aniso_U_23
O1 0.0141(5) 0.0153(6) 0.0257(6) 0.0011(5) 0.0006(5) 0.0027(5)
O2 0.0289(6) 0.0249(6) 0.0146(5) 0.0056(5) -0.0034(5) 0.0000(5)
C1 0.0168(7) 0.0140(7) 0.0130(7) 0.0024(6) -0.0032(6) 0.0020(6)
C2 0.0182(7) 0.0176(8) 0.0164(8) -0.0001(6) -0.0016(6) 0.0003(6)
C3 0.0233(8) 0.0157(8) 0.0209(8) -0.0031(7) -0.0052(7) 0.0008(7)
C4 0.0292(8) 0.0168(8) 0.0154(7) 0.0034(7) -0.0040(7) -0.0016(6)
C5 0.0212(8) 0.0205(8) 0.0147(7) 0.0045(7) -0.0007(6) 0.0001(7)
C6 0.0161(7) 0.0167(8) 0.0140(7) 0.0031(6) -0.0021(6) 0.0020(6)
C7 0.0165(7) 0.0184(8) 0.0159(7) 0.0021(6) -0.0024(6) 0.0027(6)
C8 0.0160(7) 0.0267(9) 0.0192(8) 0.0023(7) -0.0003(6) 0.0019(7)
C9 0.0140(7) 0.0283(9) 0.0256(9) -0.0019(7) 0.0001(7) 0.0063(8)
C10 0.0167(7) 0.0196(8) 0.0269(9) -0.0035(6) -0.0053(7) 0.0031(7)
C11 0.0171(7) 0.0181(8) 0.0215(8) 0.0007(6) -0.0025(7) 0.0006(7)
C12 0.0145(7) 0.0161(8) 0.0164(7) 0.0017(6) -0.0026(6) 0.0036(6)
C13 0.0144(7) 0.0131(7) 0.0153(7) 0.0007(6) -0.0004(6) 0.0003(6)
C14 0.0146(7) 0.0151(8) 0.0138(7) 0.0007(6) -0.0012(6) -0.0017(6)
C15 0.0154(7) 0.0188(8) 0.0158(8) -0.0021(6) 0.0008(6) 0.0007(6)
C16 0.0186(7) 0.0163(8) 0.0159(8) -0.0001(6) -0.0007(6) 0.0031(6)
C17 0.0149(7) 0.0142(8) 0.0162(7) 0.0000(6) -0.0018(6) -0.0032(6)
C18 0.0154(7) 0.0160(8) 0.0166(8) -0.0025(6) 0.0014(6) -0.0009(6)
C19 0.0192(7) 0.0126(7) 0.0160(8) -0.0018(6) 0.0005(6) 0.0012(6)
C20 0.0219(8) 0.0149(8) 0.0263(9) -0.0003(7) -0.0036(7) 0.0033(7)
C21 0.0292(9) 0.0181(8) 0.0195(8) 0.0046(7) 0.0028(7) 0.0010(7)
C22 0.0337(10) 0.0411(12) 0.0279(10) 0.0200(10) 0.0063(9) 0.0081(9)
C23 0.0137(7) 0.0172(8) 0.0151(7) -0.0003(6) -0.0010(6) -0.0002(6)
C24 0.0173(7) 0.0151(8) 0.0165(7) 0.0005(6) -0.0011(6) -0.0031(6)
C25 0.0203(8) 0.0151(8) 0.0205(8) 0.0011(7) -0.0041(7) 0.0005(7)
C26 0.0172(7) 0.0227(8) 0.0149(7) -0.0005(6) -0.0009(6) -0.0002(7)
C27 0.0224(8) 0.0235(9) 0.0169(8) 0.0036(7) -0.0017(6) -0.0040(7)
C28 0.0208(8) 0.0161(8) 0.0206(8) 0.0037(6) -0.0023(7) -0.0021(7)
C29 0.0247(8) 0.0233(9) 0.0184(8) 0.0012(7) -0.0012(7) 0.0044(7)
C30 0.0265(8) 0.0175(8) 0.0170(8) -0.0020(7) -0.0052(7) 0.0025(7)
C31 0.0265(9) 0.0253(10) 0.0243(9) -0.0038(8) 0.0013(7) -0.0011(8)

loop_
_atom_type_symbol
_atom_type_description
_atom_type_scat_dispersion_real
_atom_type_scat_dispersion_imag
_atom_type_scat_source
C C 0.0033 0.0000 'International Tables Vol C Tables 4.2.6.8 and 6.1.1.4'
H H 0.0000 0.0000 'International Tables Vol C Tables 4.2.6.8 and 6.1.1.4'
O O 0.0106 0.0000 'International Tables Vol C Tables 4.2.6.8 and 6.1.1.4'

loop_
_geom_angle_atom_site_label_1
_geom_angle_atom_site_label_2
_geom_angle_atom_site_label_3
_geom_angle_site_symmetry_1
_geom_angle_site_symmetry_3
_geom_angle
_geom_angle_publ_flag
C17 O1 C20 . . 116.28(12) ?
C26 O2 C29 . . 117.13(13) ?
C2 C1 C6 . . 120.56(15) ?
C2 C1 C13 . . 128.68(14) ?
C6 C1 C13 . . 110.75(13) ?
C1 C2 C3 . . 118.85(15) ?
C1 C2 H2 . . 120.6 ?
C3 C2 H2 . . 120.6 ?
C2 C3 C4 . . 120.58(16) ?
C2 C3 H3 . . 119.7 ?
C4 C3 H3 . . 119.7 ?
C5 C4 C3 . . 120.86(15) ?
C5 C4 H4 . . 119.6 ?
C3 C4 H4 . . 119.6 ?
C4 C5 C6 . . 118.61(15) ?
C4 C5 H5 . . 120.7 ?
C6 C5 H5 . . 120.7 ?
C5 C6 C1 . . 120.52(15) ?
C5 C6 C7 . . 130.92(15) ?
C1 C6 C7 . . 108.56(14) ?
C8 C7 C12 . . 120.73(16) ?
C8 C7 C6 . . 130.43(16) ?
C12 C7 C6 . . 108.84(14) ?
C9 C8 C7 . . 118.38(17) ?
C9 C8 H8 . . 120.8 ?
C7 C8 H8 . . 120.8 ?
C8 C9 C10 . . 120.73(16) ?
C8 C9 H9 . . 119.6 ?
C10 C9 H9 . . 119.6 ?
C11 C10 C9 . . 120.73(17) ?
C11 C10 H10 . . 119.6 ?
C9 C10 H10 . . 119.6 ?
C12 C11 C10 . . 118.97(16) ?
C12 C11 H11 . . 120.5 ?
C10 C11 H11 . . 120.5 ?
C11 C12 C7 . . 120.44(15) ?
C11 C12 C13 . . 128.72(15) ?
C7 C12 C13 . . 110.80(14) ?
C12 C13 C14 . . 113.50(13) ?
C12 C13 C1 . . 101.01(12) ?
C14 C13 C1 . . 109.36(12) ?
C12 C13 C23 . . 107.59(12) ?
C14 C13 C23 . . 112.64(12) ?
C1 C13 C23 . . 112.21(13) ?
C15 C14 C19 . . 117.84(14) ?
C15 C14 C13 . . 121.86(14) ?
C19 C14 C13 . . 120.16(14) ?
C14 C15 C16 . . 121.61(15) ?
C14 C15 H15 . . 119.2 ?
C16 C15 H15 . . 119.2 ?
C17 C16 C15 . . 119.34(15) ?
C17 C16 H16 . . 120.3 ?
C15 C16 H16 . . 120.3 ?
O1 C17 C16 . . 124.00(14) ?
O1 C17 C18 . . 115.70(14) ?
C16 C17 C18 . . 120.29(15) ?
C19 C18 C17 . . 119.46(15) ?
C19 C18 H18 . . 120.3 ?
C17 C18 H18 . . 120.3 ?
C18 C19 C14 . . 121.46(15) ?
C18 C19 H19 . . 119.3 ?
C14 C19 H19 . . 119.3 ?
O1 C20 C21 . . 107.81(14) ?
O1 C20 H20A . . 110.1 ?
C21 C20 H20A . . 110.1 ?
O1 C20 H20B . . 110.1 ?
C21 C20 H20B . . 110.1 ?
H20A C20 H20B . . 108.5 ?
C22 C21 C20 . . 179.0(2) ?
C21 C22 H22 . . 177(2) ?
C24 C23 C28 . . 117.77(15) ?
C24 C23 C13 . . 120.14(14) ?
C28 C23 C13 . . 121.74(14) ?
C23 C24 C25 . . 122.01(15) ?
C23 C24 H24 . . 119.0 ?
C25 C24 H24 . . 119.0 ?
C26 C25 C24 . . 118.99(15) ?
C26 C25 H25 . . 120.5 ?
C24 C25 H25 . . 120.5 ?
C27 C26 O2 . . 115.68(15) ?
C27 C26 C25 . . 120.28(15) ?
O2 C26 C25 . . 124.04(15) ?
C26 C27 C28 . . 120.06(16) ?
C26 C27 H27 . . 120.0 ?
C28 C27 H27 . . 120.0 ?
C27 C28 C23 . . 120.85(16) ?
C27 C28 H28 . . 119.6 ?
C23 C28 H28 . . 119.6 ?
O2 C29 C30 . . 114.11(14) ?
O2 C29 H29A . . 108.7 ?
C30 C29 H29A . . 108.7 ?
O2 C29 H29B . . 108.7 ?
C30 C29 H29B . . 108.7 ?
H29A C29 H29B . . 107.6 ?
C31 C30 C29 . . 177.1(2) ?
C30 C31 H31 . . 179.6(16) ?

loop_
_geom_bond_atom_site_label_1
_geom_bond_atom_site_label_2
_geom_bond_site_symmetry_2
_geom_bond_distance
_geom_bond_publ_flag
O1 C17 . 1.3824(18) ?
O1 C20 . 1.432(2) ?
O2 C26 . 1.387(2) ?
O2 C29 . 1.429(2) ?
C1 C2 . 1.387(2) ?
C1 C6 . 1.405(2) ?
C1 C13 . 1.534(2) ?
C2 C3 . 1.395(2) ?
C2 H2 . 0.9500 ?
C3 C4 . 1.397(2) ?
C3 H3 . 0.9500 ?
C4 C5 . 1.389(2) ?
C4 H4 . 0.9500 ?
C5 C6 . 1.396(2) ?
C5 H5 . 0.9500 ?
C6 C7 . 1.465(2) ?
C7 C8 . 1.394(2) ?
C7 C12 . 1.403(2) ?
C8 C9 . 1.393(3) ?
C8 H8 . 0.9500 ?
C9 C10 . 1.392(3) ?
C9 H9 . 0.9500 ?
C10 C11 . 1.392(2) ?
C10 H10 . 0.9500 ?
C11 C12 . 1.382(2) ?
C11 H11 . 0.9500 ?
C12 C13 . 1.530(2) ?
C13 C14 . 1.532(2) ?
C13 C23 . 1.540(2) ?
C14 C15 . 1.390(2) ?
C14 C19 . 1.399(2) ?
C15 C16 . 1.391(2) ?
C15 H15 . 0.9500 ?
C16 C17 . 1.389(2) ?
C16 H16 . 0.9500 ?
C17 C18 . 1.391(2) ?
C18 C19 . 1.386(2) ?
C18 H18 . 0.9500 ?
C19 H19 . 0.9500 ?
C20 C21 . 1.462(2) ?
C20 H20A . 0.9900 ?
C20 H20B . 0.9900 ?
C21 C22 . 1.179(3) ?
C22 H22 . 0.949(10) ?
C23 C24 . 1.389(2) ?
C23 C28 . 1.399(2) ?
C24 C25 . 1.391(2) ?
C24 H24 . 0.9500 ?
C25 C26 . 1.386(2) ?
C25 H25 . 0.9500 ?
C26 C27 . 1.384(2) ?
C27 C28 . 1.389(2) ?
C27 H27 . 0.9500 ?
C28 H28 . 0.9500 ?
C29 C30 . 1.469(2) ?
C29 H29A . 0.9900 ?
C29 H29B . 0.9900 ?
C30 C31 . 1.180(3) ?
C31 H31 . 0.949(10) ?

loop_
_geom_hbond_atom_site_label_D
_geom_hbond_atom_site_label_H
_geom_hbond_atom_site_label_A
_geom_hbond_site_symmetry_A
_geom_hbond_distance_DH
_geom_hbond_distance_HA
_geom_hbond_distance_DA
_geom_hbond_angle_DHA
_geom_hbond_publ_flag
C29 H29A O1 3_756 0.99 2.46 3.358(2) 151 y

loop_
_geom_torsion_atom_site_label_1
_geom_torsion_atom_site_label_2
_geom_torsion_atom_site_label_3
_geom_torsion_atom_site_label_4
_geom_torsion_site_symmetry_1
_geom_torsion_site_symmetry_2
_geom_torsion_site_symmetry_3
_geom_torsion_site_symmetry_4
_geom_torsion
_geom_torsion_publ_flag
C6 C1 C2 C3 . . . . -0.3(2) ?
C13 C1 C2 C3 . . . . -179.70(15) ?
C1 C2 C3 C4 . . . . -0.9(2) ?
C2 C3 C4 C5 . . . . 0.8(3) ?
C3 C4 C5 C6 . . . . 0.5(2) ?
C4 C5 C6 C1 . . . . -1.7(2) ?
C4 C5 C6 C7 . . . . 177.91(16) ?
C2 C1 C6 C5 . . . . 1.6(2) ?
C13 C1 C6 C5 . . . . -178.88(14) ?
C2 C1 C6 C7 . . . . -178.09(14) ?
C13 C1 C6 C7 . . . . 1.44(17) ?
C5 C6 C7 C8 . . . . 0.7(3) ?
C1 C6 C7 C8 . . . . -179.64(16) ?
C5 C6 C7 C12 . . . . -179.73(16) ?
C1 C6 C7 C12 . . . . -0.10(18) ?
C12 C7 C8 C9 . . . . 0.7(2) ?
C6 C7 C8 C9 . . . . -179.79(16) ?
C7 C8 C9 C10 . . . . -0.7(3) ?
C8 C9 C10 C11 . . . . -0.3(3) ?
C9 C10 C11 C12 . . . . 1.4(3) ?
C10 C11 C12 C7 . . . . -1.4(2) ?
C10 C11 C12 C13 . . . . -178.96(15) ?
C8 C7 C12 C11 . . . . 0.3(2) ?
C6 C7 C12 C11 . . . . -179.24(14) ?
C8 C7 C12 C13 . . . . 178.31(14) ?
C6 C7 C12 C13 . . . . -1.28(18) ?
C11 C12 C13 C14 . . . . -63.3(2) ?
C7 C12 C13 C14 . . . . 118.92(15) ?
C11 C12 C13 C1 . . . . 179.74(16) ?
C7 C12 C13 C1 . . . . 1.99(16) ?
C11 C12 C13 C23 . . . . 62.0(2) ?
C7 C12 C13 C23 . . . . -115.75(15) ?
C2 C1 C13 C12 . . . . 177.43(15) ?
C6 C1 C13 C12 . . . . -2.06(16) ?
C2 C1 C13 C14 . . . . 57.5(2) ?
C6 C1 C13 C14 . . . . -121.99(14) ?
C2 C1 C13 C23 . . . . -68.3(2) ?
C6 C1 C13 C23 . . . . 112.26(14) ?
C12 C13 C14 C15 . . . . -17.1(2) ?
C1 C13 C14 C15 . . . . 94.84(17) ?
C23 C13 C14 C15 . . . . -139.66(15) ?
C12 C13 C14 C19 . . . . 167.42(14) ?
C1 C13 C14 C19 . . . . -80.65(17) ?
C23 C13 C14 C19 . . . . 44.9(2) ?
C19 C14 C15 C16 . . . . 0.7(2) ?
C13 C14 C15 C16 . . . . -174.94(15) ?
C14 C15 C16 C17 . . . . 0.2(3) ?
C20 O1 C17 C16 . . . . 27.2(2) ?
C20 O1 C17 C18 . . . . -153.71(14) ?
C15 C16 C17 O1 . . . . 177.96(15) ?
C15 C16 C17 C18 . . . . -1.1(2) ?
O1 C17 C18 C19 . . . . -178.06(14) ?
C16 C17 C18 C19 . . . . 1.0(2) ?
C17 C18 C19 C14 . . . . -0.2(2) ?
C15 C14 C19 C18 . . . . -0.7(2) ?
C13 C14 C19 C18 . . . . 174.99(14) ?
C17 O1 C20 C21 . . . . -178.77(13) ?
C12 C13 C23 C24 . . . . 86.88(17) ?
C14 C13 C23 C24 . . . . -147.28(15) ?
C1 C13 C23 C24 . . . . -23.34(19) ?
C12 C13 C23 C28 . . . . -86.21(17) ?
C14 C13 C23 C28 . . . . 39.6(2) ?
C1 C13 C23 C28 . . . . 163.57(15) ?
C28 C23 C24 C25 . . . . 1.5(2) ?
C13 C23 C24 C25 . . . . -171.88(15) ?
C23 C24 C25 C26 . . . . -0.3(2) ?
C29 O2 C26 C27 . . . . 178.32(14) ?
C29 O2 C26 C25 . . . . -2.0(2) ?
C24 C25 C26 C27 . . . . -1.6(2) ?
C24 C25 C26 O2 . . . . 178.69(15) ?
O2 C26 C27 C28 . . . . -178.08(15) ?
C25 C26 C27 C28 . . . . 2.2(3) ?
C26 C27 C28 C23 . . . . -0.9(3) ?
C24 C23 C28 C27 . . . . -0.9(2) ?
C13 C23 C28 C27 . . . . 172.36(15) ?
C26 O2 C29 C30 . . . . -64.78(19) ?

loop_
_cod_related_entry_id
_cod_related_entry_database
_cod_related_entry_code
1 ChemSpider 19572901
